data_4515552
loop_
_publ_author_name
'Jadhav, Prakash D.'
'Lu, Xin'
'Liu, Rai-Shung'

_publ_section_title
;
 Gold-Catalyzed [5+2]- and [5+1]-Annulations between Ynamides and
 1,2-Benzisoxazoles with Ligand-Controlled Chemoselectivity
;
_journal_issue 10
_journal_name_full 'ACS Catalysis'
_journal_page_first 9697
_journal_paper_doi 10.1021/acscatal.8b03011
_journal_volume 8
_journal_year 2018
_chemical_formula_sum 'C28 H28 N2 O3 S'
_chemical_formula_weight 472.58
_space_group_crystal_system monoclinic
_space_group_IT_number 15
_space_group_name_Hall '-C 2yc'
_space_group_name_H-M_alt 'C 1 2/c 1'
_atom_sites_solution_hydrogens geom
_audit_creation_method SHELXL-2014/6
_cell_angle_alpha 90
_cell_angle_beta 103.524(5)
_cell_angle_gamma 90
_cell_formula_units_Z 8
_cell_length_a 33.457(6)
_cell_length_b 7.1395(12)
_cell_length_c 20.377(4)
_cell_measurement_reflns_used 6018
_cell_measurement_temperature 100(2)
_cell_measurement_theta_max 26.1740
_cell_measurement_theta_min 2.5045
_cell_volume 4732.4(15)
_computing_cell_refinement 'SAINT V8.34A (Bruker AXS Inc., 2013)'
_computing_data_collection 'Bruker APEX2'
_computing_data_reduction 'SAINT V8.34A (Bruker AXS Inc., 2013)'
_computing_molecular_graphics 'Bruker SHELXTL'
_computing_publication_material 'Bruker SHELXTL'
_computing_structure_refinement 'SHELXL-2014/6 (Sheldrick, 2014)'
_diffrn_ambient_temperature 100(2)
_diffrn_detector_area_resol_mean 8.3333
_diffrn_measured_fraction_theta_full 1.000
_diffrn_measured_fraction_theta_max 0.994
_diffrn_measurement_device_type 'Bruker APEX-II CCD'
_diffrn_measurement_method '\f and \w scans'
_diffrn_radiation_type MoK\a
_diffrn_radiation_wavelength 0.71073
_diffrn_reflns_av_R_equivalents 0.0808
_diffrn_reflns_av_unetI/netI 0.0525
_diffrn_reflns_Laue_measured_fraction_full 1.000
_diffrn_reflns_Laue_measured_fraction_max 0.994
_diffrn_reflns_limit_h_max 41
_diffrn_reflns_limit_h_min -41
_diffrn_reflns_limit_k_max 6
_diffrn_reflns_limit_k_min -8
_diffrn_reflns_limit_l_max 25
_diffrn_reflns_limit_l_min -25
_diffrn_reflns_number 32313
_diffrn_reflns_point_group_measured_fraction_full 1.000
_diffrn_reflns_point_group_measured_fraction_max 0.994
_diffrn_reflns_theta_full 25.242
_diffrn_reflns_theta_max 26.508
_diffrn_reflns_theta_min 1.252
_exptl_absorpt_coefficient_mu 0.170
_exptl_absorpt_correction_T_max 0.9485
_exptl_absorpt_correction_T_min 0.6621
_exptl_absorpt_correction_type multi-scan
_exptl_absorpt_process_details 'SADABS V2014/4 (Bruker AXS Inc.)'
_exptl_crystal_colour red
_exptl_crystal_density_diffrn 1.327
_exptl_crystal_density_meas ?
_exptl_crystal_density_method 'not measured'
_exptl_crystal_description lump
_exptl_crystal_F_000 2000
_exptl_crystal_size_max 0.13
_exptl_crystal_size_mid 0.08
_exptl_crystal_size_min 0.06
_refine_diff_density_max 0.408
_refine_diff_density_min -0.533
_refine_diff_density_rms 0.068
_refine_ls_extinction_method none
_refine_ls_goodness_of_fit_ref 1.079
_refine_ls_hydrogen_treatment constr
_refine_ls_matrix_type full
_refine_ls_number_parameters 309
_refine_ls_number_reflns 4864
_refine_ls_number_restraints 0
_refine_ls_restrained_S_all 1.079
_refine_ls_R_factor_all 0.0804
_refine_ls_R_factor_gt 0.0509
_refine_ls_shift/su_max 0.016
_refine_ls_shift/su_mean 0.000
_refine_ls_structure_factor_coef Fsqd
_refine_ls_weighting_details 'w=1/[\s^2^(Fo^2^)+(0.0595P)^2^+7.8528P] where P=(Fo^2^+2Fc^2^)/3'
_refine_ls_weighting_scheme calc
_refine_ls_wR_factor_gt 0.1232
_refine_ls_wR_factor_ref 0.1394
_reflns_Friedel_coverage 0.000
_reflns_number_gt 3538
_reflns_number_total 4864
_reflns_threshold_expression 'I > 2\s(I)'
_cod_data_source_file cs8b03011_si_005.cif
_cod_data_source_block mo_180510LT_0m
_cod_depositor_comments
;
The following automatic conversions were performed:

data item '_exptl_crystal_density_meas' value 'not measured' was
changed to '?' -- the value is perceived as not measured.

Automatic conversion script
Id: cif_fix_values 6909 2019-04-08 15:41:33Z antanas 
;
_cod_original_cell_volume 4732.3(14)
_cod_original_sg_symbol_H-M 'C 2/c'
_cod_database_code 4515552
_shelx_space_group_comment
;
The symmetry employed for this shelxl refinement is uniquely defined
by the following loop, which should always be used as a source of
symmetry information in preference to the above space-group names.
They are only intended as comments.
;
_shelxl_version_number 2014/6

loop_
_space_group_symop_operation_xyz
'x, y, z'
'-x, y, -z+1/2'
'x+1/2, y+1/2, z'
'-x+1/2, y+1/2, -z+1/2'
'-x, -y, -z'
'x, -y, z-1/2'
'-x+1/2, -y+1/2, -z'
'x+1/2, -y+1/2, z-1/2'

loop_
_atom_site_label
_atom_site_type_symbol
_atom_site_fract_x
_atom_site_fract_y
_atom_site_fract_z
_atom_site_U_iso_or_equiv
_atom_site_adp_type
_atom_site_occupancy
_atom_site_site_symmetry_order
_atom_site_calc_flag
_atom_site_refinement_flags_posn
_atom_site_refinement_flags_adp
S1 S 0.09274(2) 0.48072(9) 0.07773(3) 0.01757(16) Uani 1 1 d . .
O1 O 0.05384(5) 0.4833(3) 0.09616(8) 0.0227(4) Uani 1 1 d . .
O2 O 0.12715(5) 0.7546(3) -0.04282(8) 0.0200(4) Uani 1 1 d . .
O3 O 0.12650(5) 0.3779(2) 0.11788(9) 0.0236(4) Uani 1 1 d . .
N1 N 0.10690(6) 0.6980(3) 0.07651(10) 0.0160(4) Uani 1 1 d . .
N2 N 0.19745(6) 0.8321(3) 0.01218(11) 0.0233(5) Uani 1 1 d . .
C1 C 0.06894(10) 0.2266(4) -0.21236(14) 0.0345(7) Uani 1 1 d . .
H28 H 0.0422 0.1669 -0.2294 0.052 Uiso 1 1 calc R U
H1 H 0.0909 0.1394 -0.2164 0.052 Uiso 1 1 calc R U
H3 H 0.0708 0.3397 -0.2387 0.052 Uiso 1 1 calc R U
C2 C 0.07361(8) 0.2786(4) -0.13935(13) 0.0238(6) Uani 1 1 d . .
C3 C 0.11080(8) 0.2472(4) -0.09230(13) 0.0251(6) Uani 1 1 d . .
H25 H 0.1326 0.1857 -0.1062 0.030 Uiso 1 1 calc R U
C4 C 0.11628(8) 0.3042(4) -0.02584(13) 0.0222(6) Uani 1 1 d . .
H24 H 0.1417 0.2820 0.0056 0.027 Uiso 1 1 calc R U
C5 C 0.08439(7) 0.3940(3) -0.00540(12) 0.0176(5) Uani 1 1 d . .
C6 C 0.14865(7) 0.7440(3) 0.07516(12) 0.0184(5) Uani 1 1 d . .
C7 C 0.17882(7) 0.7612(3) 0.13909(12) 0.0189(5) Uani 1 1 d . .
H9 H 0.2057 0.8011 0.1376 0.023 Uiso 1 1 calc R U
C8 C 0.17178(7) 0.7254(4) 0.19995(12) 0.0190(5) Uani 1 1 d . .
H8 H 0.1444 0.6949 0.2015 0.023 Uiso 1 1 calc R U
C9 C 0.20263(7) 0.7291(3) 0.26448(12) 0.0187(5) Uani 1 1 d . .
C10 C 0.24184(7) 0.8070(4) 0.27156(13) 0.0218(6) Uani 1 1 d . .
H7 H 0.2492 0.8625 0.2336 0.026 Uiso 1 1 calc R U
C11 C 0.27024(8) 0.8039(4) 0.33364(14) 0.0263(6) Uani 1 1 d . .
H6 H 0.2968 0.8561 0.3377 0.032 Uiso 1 1 calc R U
C12 C 0.25983(8) 0.7251(4) 0.38935(14) 0.0295(6) Uani 1 1 d . .
H2 H 0.2792 0.7238 0.4317 0.035 Uiso 1 1 calc R U
C13 C 0.04187(8) 0.3627(4) -0.11710(13) 0.0238(6) Uani 1 1 d . .
H27 H 0.0161 0.3811 -0.1481 0.029 Uiso 1 1 calc R U
C14 C 0.04672(7) 0.4205(4) -0.05089(12) 0.0201(5) Uani 1 1 d . .
H26 H 0.0245 0.4776 -0.0366 0.024 Uiso 1 1 calc R U
C15 C 0.22122(8) 0.6481(4) 0.38338(13) 0.0281(6) Uani 1 1 d . .
H5 H 0.2141 0.5928 0.4215 0.034 Uiso 1 1 calc R U
C16 C 0.19276(8) 0.6517(4) 0.32146(12) 0.0222(6) Uani 1 1 d . .
H4 H 0.1661 0.6005 0.3180 0.027 Uiso 1 1 calc R U
C17 C 0.15838(7) 0.7758(4) 0.01537(12) 0.0193(5) Uani 1 1 d . .
C18 C 0.13660(7) 0.7702(3) -0.10513(12) 0.0182(5) Uani 1 1 d . .
C19 C 0.17568(7) 0.8268(3) -0.10947(12) 0.0191(5) Uani 1 1 d . .
C20 C 0.18425(8) 0.8475(4) -0.17287(13) 0.0231(6) Uani 1 1 d . .
H13 H 0.2107 0.8876 -0.1764 0.028 Uiso 1 1 calc R U
C21 C 0.15419(8) 0.8097(4) -0.23064(13) 0.0238(6) Uani 1 1 d . .
H12 H 0.1598 0.8250 -0.2739 0.029 Uiso 1 1 calc R U
C22 C 0.11555(8) 0.7487(4) -0.22481(13) 0.0238(6) Uani 1 1 d . .
H11 H 0.0952 0.7194 -0.2645 0.029 Uiso 1 1 calc R U
C23 C 0.10627(7) 0.7302(4) -0.16259(12) 0.0201(5) Uani 1 1 d . .
H10 H 0.0797 0.6909 -0.1592 0.024 Uiso 1 1 calc R U
C24 C 0.20521(7) 0.8580(4) -0.04641(13) 0.0230(6) Uani 1 1 d . .
H14 H 0.2319 0.9002 -0.0480 0.028 Uiso 1 1 calc R U
C25 C 0.07416(7) 0.8409(4) 0.05438(12) 0.0205(5) Uani 1 1 d . .
H15 H 0.0503 0.7817 0.0234 0.025 Uiso 1 1 calc R U
H23 H 0.0846 0.9409 0.0291 0.025 Uiso 1 1 calc R U
C26 C 0.06036(7) 0.9273(4) 0.11346(12) 0.0212(5) Uani 1 1 d . .
H17 H 0.0825 1.0085 0.1393 0.025 Uiso 1 1 calc R U
H16 H 0.0553 0.8266 0.1439 0.025 Uiso 1 1 calc R U
C27 C 0.02134(7) 1.0426(4) 0.08996(13) 0.0218(5) Uani 1 1 d . .
H22 H 0.0268 1.1441 0.0601 0.026 Uiso 1 1 calc R U
H21 H -0.0004 0.9614 0.0630 0.026 Uiso 1 1 calc R U
C28 C 0.00560(8) 1.1289(4) 0.14728(14) 0.0293(6) Uani 1 1 d . .
H20 H 0.0001 1.0294 0.1771 0.044 Uiso 1 1 calc R U
H19 H -0.0198 1.1983 0.1287 0.044 Uiso 1 1 calc R U
H18 H 0.0264 1.2144 0.1730 0.044 Uiso 1 1 calc R U

loop_
_atom_site_aniso_label
_atom_site_aniso_U_11
_atom_site_aniso_U_22
_atom_site_aniso_U_33
_atom_site_aniso_U_23
_atom_site_aniso_U_13
_atom_site_aniso_U_12
S1 0.0120(3) 0.0223(3) 0.0169(3) 0.0011(3) 0.0004(2) -0.0010(2)
O1 0.0176(9) 0.0289(10) 0.0215(9) -0.0008(8) 0.0040(7) -0.0045(8)
O2 0.0114(8) 0.0314(10) 0.0157(8) 0.0006(7) 0.0000(7) -0.0029(7)
O3 0.0179(9) 0.0250(10) 0.0229(9) 0.0049(8) -0.0055(7) 0.0021(8)
N1 0.0093(9) 0.0175(11) 0.0203(10) 0.0016(8) 0.0019(8) -0.0003(8)
N2 0.0137(10) 0.0326(13) 0.0240(11) 0.0010(10) 0.0051(9) -0.0044(9)
C1 0.0437(18) 0.0354(17) 0.0256(15) -0.0074(13) 0.0108(13) -0.0061(14)
C2 0.0294(14) 0.0215(13) 0.0213(13) -0.0023(11) 0.0076(11) -0.0060(11)
C3 0.0241(14) 0.0226(14) 0.0317(15) -0.0014(11) 0.0129(12) 0.0017(11)
C4 0.0167(12) 0.0235(14) 0.0253(14) 0.0009(11) 0.0025(10) 0.0014(11)
C5 0.0132(11) 0.0217(13) 0.0166(12) 0.0005(10) 0.0013(9) -0.0030(10)
C6 0.0123(12) 0.0199(13) 0.0225(13) -0.0019(10) 0.0032(10) -0.0026(10)
C7 0.0112(11) 0.0214(13) 0.0227(13) -0.0029(10) 0.0009(10) -0.0014(10)
C8 0.0104(11) 0.0219(13) 0.0232(13) -0.0038(10) 0.0012(10) -0.0006(10)
C9 0.0135(11) 0.0193(13) 0.0214(12) -0.0035(10) 0.0001(10) 0.0025(10)
C10 0.0155(12) 0.0239(14) 0.0259(13) -0.0032(11) 0.0045(10) 0.0001(10)
C11 0.0105(12) 0.0269(15) 0.0374(16) -0.0066(12) -0.0023(11) 0.0002(11)
C12 0.0227(14) 0.0302(15) 0.0284(15) -0.0006(12) -0.0086(11) 0.0031(12)
C13 0.0193(13) 0.0288(15) 0.0209(13) -0.0006(11) -0.0001(10) -0.0066(11)
C14 0.0132(12) 0.0248(14) 0.0225(13) -0.0010(11) 0.0045(10) -0.0013(10)
C15 0.0277(15) 0.0289(15) 0.0231(14) 0.0051(12) -0.0033(11) -0.0034(12)
C16 0.0162(12) 0.0237(14) 0.0244(13) -0.0031(11) -0.0001(10) -0.0025(11)
C17 0.0111(11) 0.0222(13) 0.0222(13) -0.0011(11) -0.0009(10) -0.0016(10)
C18 0.0153(12) 0.0182(12) 0.0212(13) 0.0032(10) 0.0048(10) 0.0021(10)
C19 0.0150(12) 0.0185(13) 0.0238(13) 0.0027(10) 0.0044(10) 0.0025(10)
C20 0.0194(12) 0.0234(13) 0.0270(14) 0.0026(11) 0.0064(11) 0.0023(11)
C21 0.0259(14) 0.0265(14) 0.0199(13) 0.0036(11) 0.0069(11) 0.0013(11)
C22 0.0217(13) 0.0259(15) 0.0218(13) 0.0034(11) 0.0011(10) 0.0031(11)
C23 0.0131(12) 0.0226(13) 0.0233(13) 0.0009(11) 0.0019(10) 0.0007(10)
C24 0.0120(12) 0.0281(15) 0.0284(14) 0.0001(11) 0.0040(10) -0.0005(11)
C25 0.0160(12) 0.0214(13) 0.0213(13) 0.0036(10) -0.0010(10) 0.0025(10)
C26 0.0156(12) 0.0264(14) 0.0193(12) -0.0018(11) 0.0000(10) 0.0011(10)
C27 0.0149(12) 0.0248(14) 0.0244(13) 0.0015(11) 0.0020(10) 0.0012(11)
C28 0.0222(14) 0.0306(16) 0.0363(16) 0.0011(13) 0.0094(12) 0.0050(12)

loop_
_atom_type_symbol
_atom_type_description
_atom_type_scat_dispersion_real
_atom_type_scat_dispersion_imag
_atom_type_scat_source
C C 0.0033 0.0016 'International Tables Vol C Tables 4.2.6.8 and 6.1.1.4'
H H 0.0000 0.0000 'International Tables Vol C Tables 4.2.6.8 and 6.1.1.4'
N N 0.0061 0.0033 'International Tables Vol C Tables 4.2.6.8 and 6.1.1.4'
O O 0.0106 0.0060 'International Tables Vol C Tables 4.2.6.8 and 6.1.1.4'
S S 0.1246 0.1234 'International Tables Vol C Tables 4.2.6.8 and 6.1.1.4'

loop_
_geom_angle_atom_site_label_1
_geom_angle_atom_site_label_2
_geom_angle_atom_site_label_3
_geom_angle
O3 S1 O1 119.92(11)
O3 S1 N1 107.74(10)
O1 S1 N1 106.07(10)
O3 S1 C5 107.18(11)
O1 S1 C5 107.82(11)
N1 S1 C5 107.57(11)
C18 O2 C17 119.06(18)
C6 N1 C25 119.07(19)
C6 N1 S1 120.37(16)
C25 N1 S1 117.59(16)
C24 N2 C17 118.7(2)
C2 C1 H28 109.5
C2 C1 H1 109.5
H28 C1 H1 109.5
C2 C1 H3 109.5
H28 C1 H3 109.5
H1 C1 H3 109.5
C13 C2 C3 118.2(2)
C13 C2 C1 121.3(2)
C3 C2 C1 120.5(2)
C4 C3 C2 121.1(2)
C4 C3 H25 119.5
C2 C3 H25 119.5
C3 C4 C5 119.6(2)
C3 C4 H24 120.2
C5 C4 H24 120.2
C4 C5 C14 120.1(2)
C4 C5 S1 119.32(18)
C14 C5 S1 120.51(19)
C17 C6 N1 119.6(2)
C17 C6 C7 122.0(2)
N1 C6 C7 118.3(2)
C8 C7 C6 125.3(2)
C8 C7 H9 117.4
C6 C7 H9 117.4
C7 C8 C9 125.9(2)
C7 C8 H8 117.1
C9 C8 H8 117.1
C16 C9 C10 118.1(2)
C16 C9 C8 119.0(2)
C10 C9 C8 123.0(2)
C11 C10 C9 120.7(2)
C11 C10 H7 119.7
C9 C10 H7 119.7
C12 C11 C10 120.2(2)
C12 C11 H6 119.9
C10 C11 H6 119.9
C15 C12 C11 119.9(2)
C15 C12 H2 120.0
C11 C12 H2 120.0
C14 C13 C2 121.6(2)
C14 C13 H27 119.2
C2 C13 H27 119.2
C13 C14 C5 119.4(2)
C13 C14 H26 120.3
C5 C14 H26 120.3
C12 C15 C16 120.0(3)
C12 C15 H5 120.0
C16 C15 H5 120.0
C15 C16 C9 121.1(2)
C15 C16 H4 119.4
C9 C16 H4 119.4
C6 C17 N2 121.4(2)
C6 C17 O2 117.3(2)
N2 C17 O2 121.4(2)
O2 C18 C23 118.6(2)
O2 C18 C19 120.1(2)
C23 C18 C19 121.3(2)
C18 C19 C20 119.3(2)
C18 C19 C24 116.5(2)
C20 C19 C24 124.2(2)
C21 C20 C19 120.1(2)
C21 C20 H13 120.0
C19 C20 H13 120.0
C20 C21 C22 119.4(2)
C20 C21 H12 120.3
C22 C21 H12 120.3
C23 C22 C21 121.3(2)
C23 C22 H11 119.3
C21 C22 H11 119.3
C22 C23 C18 118.6(2)
C22 C23 H10 120.7
C18 C23 H10 120.7
N2 C24 C19 123.8(2)
N2 C24 H14 118.1
C19 C24 H14 118.1
N1 C25 C26 112.2(2)
N1 C25 H15 109.2
C26 C25 H15 109.2
N1 C25 H23 109.2
C26 C25 H23 109.2
H15 C25 H23 107.9
C25 C26 C27 111.6(2)
C25 C26 H17 109.3
C27 C26 H17 109.3
C25 C26 H16 109.3
C27 C26 H16 109.3
H17 C26 H16 108.0
C28 C27 C26 113.8(2)
C28 C27 H22 108.8
C26 C27 H22 108.8
C28 C27 H21 108.8
C26 C27 H21 108.8
H22 C27 H21 107.7
C27 C28 H20 109.5
C27 C28 H19 109.5
H20 C28 H19 109.5
C27 C28 H18 109.5
H20 C28 H18 109.5
H19 C28 H18 109.5

loop_
_geom_bond_atom_site_label_1
_geom_bond_atom_site_label_2
_geom_bond_distance
S1 O3 1.4325(18)
S1 O1 1.4366(17)
S1 N1 1.624(2)
S1 C5 1.763(2)
O2 C18 1.383(3)
O2 C17 1.393(3)
N1 C6 1.442(3)
N1 C25 1.488(3)
N2 C24 1.293(3)
N2 C17 1.384(3)
C1 C2 1.505(4)
C1 H28 0.9800
C1 H1 0.9800
C1 H3 0.9800
C2 C13 1.385(4)
C2 C3 1.400(4)
C3 C4 1.385(4)
C3 H25 0.9500
C4 C5 1.390(3)
C4 H24 0.9500
C5 C14 1.392(3)
C6 C17 1.352(3)
C6 C7 1.455(3)
C7 C8 1.340(3)
C7 H9 0.9500
C8 C9 1.470(3)
C8 H8 0.9500
C9 C16 1.394(4)
C9 C10 1.401(3)
C10 C11 1.393(4)
C10 H7 0.9500
C11 C12 1.383(4)
C11 H6 0.9500
C12 C15 1.383(4)
C12 H2 0.9500
C13 C14 1.384(3)
C13 H27 0.9500
C14 H26 0.9500
C15 C16 1.392(4)
C15 H5 0.9500
C16 H4 0.9500
C18 C23 1.388(3)
C18 C19 1.391(3)
C19 C20 1.395(3)
C19 C24 1.443(3)
C20 C21 1.384(4)
C20 H13 0.9500
C21 C22 1.395(4)
C21 H12 0.9500
C22 C23 1.380(3)
C22 H11 0.9500
C23 H10 0.9500
C24 H14 0.9500
C25 C26 1.517(3)
C25 H15 0.9900
C25 H23 0.9900
C26 C27 1.523(3)
C26 H17 0.9900
C26 H16 0.9900
C27 C28 1.519(4)
C27 H22 0.9900
C27 H21 0.9900
C28 H20 0.9800
C28 H19 0.9800
C28 H18 0.9800
